data_4129082
loop_
_publ_author_name
'Shi, Ping-Ping'
'Lu, Si-Qi'
'Song, Xian-Jiang'
'Chen, Xiao-Gang'
'Liao, Wei-Qiang'
'Li, Peng-Fei'
'Tang, Yuan-Yuan'
'Xiong, Ren-Gen'

_publ_section_title
;
 Two-dimensional Organic-Inorganic Perovskite Ferroelectric Semiconductor
 with the Fluorinated Aromatic Spacers.
;
_journal_name_full 'Journal of the American Chemical Society'
_journal_paper_doi 10.1021/jacs.9b10048
_journal_year 2019
_chemical_formula_moiety '4(Cl Pb0.25), 2(C7 H9 N), 2(F)'
_chemical_formula_sum 'C14 H18 Cl4 F2 N2 Pb'
_chemical_formula_weight 601.30
_space_group_crystal_system tetragonal
_space_group_IT_number 139
_space_group_name_Hall '-I 4 2'
_space_group_name_H-M_alt 'I 4/m m m'
_atom_sites_solution_hydrogens difmap
_audit_creation_method SHELXL-2014/7
_cell_angle_alpha 90
_cell_angle_beta 90
_cell_angle_gamma 90
_cell_formula_units_Z 2
_cell_length_a 5.54080(10)
_cell_length_b 5.54080(10)
_cell_length_c 34.042(3)
_cell_measurement_reflns_used 2363
_cell_measurement_temperature 463(2)
_cell_measurement_theta_max 29.2500
_cell_measurement_theta_min 3.6020
_cell_volume 1045.11(10)
_computing_structure_refinement 'SHELXL-2014/7 (Sheldrick, 2014)'
_diffrn_ambient_temperature 463(2)
_diffrn_measured_fraction_theta_full 0.994
_diffrn_measured_fraction_theta_max 0.902
_diffrn_measurement_device_type 'XtaLAB Synergy R, DW system, HyPix'
_diffrn_radiation_type MoK\a
_diffrn_radiation_wavelength 0.71073
_diffrn_reflns_av_R_equivalents 0.0483
_diffrn_reflns_av_unetI/netI 0.0334
_diffrn_reflns_Laue_measured_fraction_full 0.994
_diffrn_reflns_Laue_measured_fraction_max 0.902
_diffrn_reflns_limit_h_max 7
_diffrn_reflns_limit_h_min -6
_diffrn_reflns_limit_k_max 7
_diffrn_reflns_limit_k_min -7
_diffrn_reflns_limit_l_max 40
_diffrn_reflns_limit_l_min -48
_diffrn_reflns_number 2541
_diffrn_reflns_point_group_measured_fraction_full 0.994
_diffrn_reflns_point_group_measured_fraction_max 0.902
_diffrn_reflns_theta_full 25.242
_diffrn_reflns_theta_max 30.456
_diffrn_reflns_theta_min 3.591
_diffrn_source 'Rotating-anode X-ray tube'
_exptl_absorpt_coefficient_mu 8.597
_exptl_absorpt_correction_T_max 0.179
_exptl_absorpt_correction_T_min 0.087
_exptl_absorpt_correction_type multi-scan
_exptl_absorpt_process_details
;
CrysAlisPro 1.171.40.14e (Rigaku Oxford Diffraction, 2018)
Empirical absorption correction using spherical harmonics,
 implemented in SCALE3 ABSPACK scaling algorithm.
;
_exptl_crystal_colour colorless
_exptl_crystal_density_diffrn 1.911
_exptl_crystal_description sheet
_exptl_crystal_F_000 568
_exptl_crystal_size_max 0.38
_exptl_crystal_size_mid 0.25
_exptl_crystal_size_min 0.2
_refine_diff_density_max 1.522
_refine_diff_density_min -1.757
_refine_diff_density_rms 0.245
_refine_ls_extinction_method none
_refine_ls_goodness_of_fit_ref 1.124
_refine_ls_hydrogen_treatment constr
_refine_ls_matrix_type full
_refine_ls_number_parameters 43
_refine_ls_number_reflns 486
_refine_ls_number_restraints 68
_refine_ls_restrained_S_all 1.051
_refine_ls_R_factor_all 0.0719
_refine_ls_R_factor_gt 0.0646
_refine_ls_shift/su_max 0.000
_refine_ls_shift/su_mean 0.000
_refine_ls_structure_factor_coef Fsqd
_refine_ls_weighting_details 'w=1/[\s^2^(Fo^2^)+(0.1301P)^2^+9.1364P] where P=(Fo^2^+2Fc^2^)/3'
_refine_ls_weighting_scheme calc
_refine_ls_wR_factor_gt 0.1908
_refine_ls_wR_factor_ref 0.1976
_reflns_Friedel_coverage 0.000
_reflns_number_gt 438
_reflns_number_total 486
_reflns_threshold_expression 'I > 2\s(I)'
_cod_data_source_file ja9b10048_si_003.cif
_cod_data_source_block I4MMM
_cod_database_code 4129082
_shelx_shelxl_version_number 2014/7
_shelx_space_group_comment
;
The symmetry employed for this shelxl refinement is uniquely defined
by the following loop, which should always be used as a source of
symmetry information in preference to the above space-group names.
They are only intended as comments.
;

loop_
_space_group_symop_operation_xyz
'x, y, z'
'-x, -y, z'
'-y, x, z'
'y, -x, z'
'-x, y, -z'
'x, -y, -z'
'y, x, -z'
'-y, -x, -z'
'x+1/2, y+1/2, z+1/2'
'-x+1/2, -y+1/2, z+1/2'
'-y+1/2, x+1/2, z+1/2'
'y+1/2, -x+1/2, z+1/2'
'-x+1/2, y+1/2, -z+1/2'
'x+1/2, -y+1/2, -z+1/2'
'y+1/2, x+1/2, -z+1/2'
'-y+1/2, -x+1/2, -z+1/2'
'-x, -y, -z'
'x, y, -z'
'y, -x, -z'
'-y, x, -z'
'x, -y, z'
'-x, y, z'
'-y, -x, z'
'y, x, z'
'-x+1/2, -y+1/2, -z+1/2'
'x+1/2, y+1/2, -z+1/2'
'y+1/2, -x+1/2, -z+1/2'
'-y+1/2, x+1/2, -z+1/2'
'x+1/2, -y+1/2, z+1/2'
'-x+1/2, y+1/2, z+1/2'
'-y+1/2, -x+1/2, z+1/2'
'y+1/2, x+1/2, z+1/2'

loop_
_atom_site_label
_atom_site_type_symbol
_atom_site_fract_x
_atom_site_fract_y
_atom_site_fract_z
_atom_site_U_iso_or_equiv
_atom_site_adp_type
_atom_site_occupancy
_atom_site_site_symmetry_order
_atom_site_calc_flag
_atom_site_refinement_flags_posn
_atom_site_refinement_flags_adp
_atom_site_refinement_flags_occupancy
C1 C 0.5000 0.5000 0.8602(2) 0.109(10) Uani 1 8 d DS TU P
C2 C 0.7032(18) 0.5000 0.8382(3) 0.130(13) Uani 0.5 2 d DS TU P
C3 C 0.726(2) 0.5000 0.7988(3) 0.184(18) Uani 0.5 2 d DS TU P
H3A H 0.8791 0.5000 0.7854 0.221 Uiso 0.5 2 d R U P
C4 C 0.5000 0.5000 0.7793(3) 0.18(2) Uani 1 8 d DS TU P
H4A H 0.5000 0.5000 0.7511 0.216 Uiso 1 8 d R U P
C5 C 0.5000 0.5000 0.9042(3) 0.19(2) Uani 1 8 d DS TU P
H5A H 0.4155 0.3599 0.9135 0.231 Uiso 0.125 1 d R U P
H5B H 0.4155 0.6401 0.9135 0.231 Uiso 0.25 1 d R U P
Cl1 Cl 0.8598(16) 0.5000 0.0000 0.0755(18) Uani 0.5 4 d S TU P
Cl2 Cl 1.0000 1.0000 0.0837(2) 0.103(2) Uani 1 8 d S TU P
F1 F 0.915(3) 0.5000 0.8573(7) 0.150(17) Uani 0.25 2 d DS TU P
N1 N 0.749(2) 0.5000 0.9201(4) 0.19(3) Uani 0.25 2 d DS TU P
H1A H 0.7414 0.5000 0.9465 0.284 Uiso 0.25 2 d R U P
H1C H 0.8276 0.3674 0.9118 0.284 Uiso 0.125 1 d R U P
H1B H 0.8276 0.6326 0.9118 0.284 Uiso 0.125 1 d R U P
Pb1 Pb 1.0000 1.0000 0.0000 0.05523(19) Uani 1 16 d S TU P

loop_
_atom_site_aniso_label
_atom_site_aniso_U_11
_atom_site_aniso_U_22
_atom_site_aniso_U_33
_atom_site_aniso_U_23
_atom_site_aniso_U_13
_atom_site_aniso_U_12
C1 0.104(12) 0.104(12) 0.12(2) 0.000 0.000 0.000
C2 0.13(2) 0.15(3) 0.117(19) 0.000 0.015(19) 0.000
C3 0.20(3) 0.21(4) 0.14(2) 0.000 0.088(18) 0.000
C4 0.21(3) 0.21(3) 0.12(3) 0.000 0.000 0.000
C5 0.20(3) 0.20(3) 0.19(4) 0.000 0.000 0.000
Cl1 0.102(5) 0.053(2) 0.072(3) 0.000 0.000 0.000
Cl2 0.112(3) 0.112(3) 0.087(3) 0.000 0.000 0.000
F1 0.11(3) 0.17(3) 0.17(3) 0.000 -0.02(2) 0.000
N1 0.28(7) 0.13(5) 0.16(4) 0.000 -0.11(4) 0.000
Pb1 0.0428(2) 0.0428(2) 0.0800(4) 0.000 0.000 0.000

loop_
_atom_type_symbol
_atom_type_description
_atom_type_scat_dispersion_real
_atom_type_scat_dispersion_imag
_atom_type_scat_source
C C 0.0033 0.0016 'International Tables Vol C Tables 4.2.6.8 and 6.1.1.4'
H H 0.0000 0.0000 'International Tables Vol C Tables 4.2.6.8 and 6.1.1.4'
N N 0.0061 0.0033 'International Tables Vol C Tables 4.2.6.8 and 6.1.1.4'
F F 0.0171 0.0103 'International Tables Vol C Tables 4.2.6.8 and 6.1.1.4'
Cl Cl 0.1484 0.1585 'International Tables Vol C Tables 4.2.6.8 and 6.1.1.4'
Pb Pb -3.3944 10.1111 'International Tables Vol C Tables 4.2.6.8 and 6.1.1.4'

loop_
_geom_angle_atom_site_label_1
_geom_angle_atom_site_label_2
_geom_angle_atom_site_label_3
_geom_angle
_geom_angle_site_symmetry_1
_geom_angle_site_symmetry_3
C2 C1 C2 72.1(5) 4_565 2_665
C2 C1 C2 112.7(10) 4_565 3_655
C2 C1 C2 72.1(5) 2_665 3_655
C2 C1 C2 72.1(5) 4_565 .
C2 C1 C2 112.7(10) 2_665 .
C2 C1 C2 72.1(5) 3_655 .
C2 C1 C5 123.7(5) 4_565 .
C2 C1 C5 123.7(5) 2_665 .
C2 C1 C5 123.7(5) 3_655 .
C2 C1 C5 123.7(5) . .
F1 C2 C3 113.5(14) . .
F1 C2 C1 117.4(12) . .
C3 C2 C1 129.1(10) . .
F1 C2 C2 128.2(5) . 4_565
C3 C2 C2 93.9(5) . 4_565
C1 C2 C2 53.9(2) . 4_565
F1 C2 C2 128.2(5) . 3_655
C3 C2 C2 93.9(5) . 3_655
C1 C2 C2 53.9(2) . 3_655
C2 C2 C2 90.001(10) 4_565 3_655
C2 C3 C4 112.3(11) . .
C2 C3 C3 86.1(5) . 4_565
C4 C3 C3 51.3(3) . 4_565
C2 C3 C3 86.1(5) . 3_655
C4 C3 C3 51.3(3) . 3_655
C3 C3 C3 90.000(11) 4_565 3_655
C3 C4 C3 124.5(13) 3_655 4_565
C3 C4 C3 77.5(5) 3_655 2_665
C3 C4 C3 77.5(5) 4_565 2_665
C3 C4 C3 77.5(5) 3_655 .
C3 C4 C3 77.5(5) 4_565 .
C3 C4 C3 124.5(13) 2_665 .
N1 C5 N1 137.1(14) 3_655 4_565
N1 C5 N1 82.3(5) 3_655 2_665
N1 C5 N1 82.3(5) 4_565 2_665
N1 C5 N1 82.3(5) 3_655 .
N1 C5 N1 82.3(5) 4_565 .
N1 C5 N1 137.1(14) 2_665 .
N1 C5 C1 111.4(7) 3_655 .
N1 C5 C1 111.4(7) 4_565 .
N1 C5 C1 111.4(7) 2_665 .
N1 C5 C1 111.4(7) . .
Cl1 Cl1 Pb1 74.33(17) 17_765 .
Cl1 Cl1 Pb1 74.33(17) 17_765 1_545
Pb1 Cl1 Pb1 148.7(3) . 1_545
F1 F1 C2 151.0(11) 2_765 .
Cl2 Pb1 Cl2 180.0 . 17_775
Cl2 Pb1 Cl1 90.000(1) . 19_675
Cl2 Pb1 Cl1 90.0 17_775 19_675
Cl2 Pb1 Cl1 90.000(1) . 3_655
Cl2 Pb1 Cl1 90.0 17_775 3_655
Cl1 Pb1 Cl1 180.0 19_675 3_655
Cl2 Pb1 Cl1 90.0 . 17_775
Cl2 Pb1 Cl1 90.0 17_775 17_775
Cl1 Pb1 Cl1 58.7(3) 19_675 17_775
Cl1 Pb1 Cl1 121.3(3) 3_655 17_775
Cl2 Pb1 Cl1 90.0 . 1_565
Cl2 Pb1 Cl1 90.0 17_775 1_565
Cl1 Pb1 Cl1 90.0 19_675 1_565
Cl1 Pb1 Cl1 90.000(1) 3_655 1_565
Cl1 Pb1 Cl1 31.3(3) 17_775 1_565
Cl2 Pb1 Cl1 90.0 . 17_765
Cl2 Pb1 Cl1 90.0 17_775 17_765
Cl1 Pb1 Cl1 90.0 19_675 17_765
Cl1 Pb1 Cl1 90.000(1) 3_655 17_765
Cl1 Pb1 Cl1 148.7(3) 17_775 17_765
Cl1 Pb1 Cl1 180.0 1_565 17_765
Cl2 Pb1 Cl1 90.000(1) . 3_755
Cl2 Pb1 Cl1 90.000(1) 17_775 3_755
Cl1 Pb1 Cl1 31.3(3) 19_675 3_755
Cl1 Pb1 Cl1 148.7(3) 3_655 3_755
Cl1 Pb1 Cl1 90.0 17_775 3_755
Cl1 Pb1 Cl1 121.3(3) 1_565 3_755
Cl1 Pb1 Cl1 58.7(3) 17_765 3_755
Cl2 Pb1 Cl1 90.000(1) . 19_575
Cl2 Pb1 Cl1 90.000(1) 17_775 19_575
Cl1 Pb1 Cl1 148.7(3) 19_675 19_575
Cl1 Pb1 Cl1 31.3(3) 3_655 19_575
Cl1 Pb1 Cl1 90.0 17_775 19_575
Cl1 Pb1 Cl1 58.7(3) 1_565 19_575
Cl1 Pb1 Cl1 121.3(3) 17_765 19_575
Cl1 Pb1 Cl1 180.0 3_755 19_575
Cl2 Pb1 Cl1 90.0 . .
Cl2 Pb1 Cl1 90.0 17_775 .
Cl1 Pb1 Cl1 121.3(3) 19_675 .
Cl1 Pb1 Cl1 58.7(3) 3_655 .
Cl1 Pb1 Cl1 180.0(3) 17_775 .
Cl1 Pb1 Cl1 148.7(3) 1_565 .
Cl1 Pb1 Cl1 31.3(3) 17_765 .
Cl1 Pb1 Cl1 90.0 3_755 .
Cl1 Pb1 Cl1 90.0 19_575 .

loop_
_geom_bond_atom_site_label_1
_geom_bond_atom_site_label_2
_geom_bond_distance
_geom_bond_site_symmetry_2
C1 C2 1.353(10) 4_565
C1 C2 1.353(10) 2_665
C1 C2 1.353(10) 3_655
C1 C2 1.353(10) .
C1 C5 1.498(12) .
C2 F1 1.344(15) .
C2 C3 1.347(13) .
C2 C2 1.592(15) 4_565
C2 C2 1.592(14) 3_655
C3 C4 1.418(13) .
C3 C3 1.774(19) 4_565
C3 C3 1.774(19) 3_655
C4 C3 1.418(13) 3_655
C4 C3 1.418(13) 4_565
C4 C3 1.418(13) 2_665
C5 N1 1.480(11) 3_655
C5 N1 1.480(11) 4_565
C5 N1 1.480(11) 2_665
C5 N1 1.480(11) .
Cl1 Cl1 1.554(18) 17_765
Cl1 Pb1 2.877(2) .
Cl1 Pb1 2.877(2) 1_545
Cl2 Pb1 2.849(7) .
F1 F1 0.94(3) 2_765
Pb1 Cl2 2.849(7) 17_775
Pb1 Cl1 2.877(2) 19_675
Pb1 Cl1 2.877(2) 3_655
Pb1 Cl1 2.877(2) 17_775
Pb1 Cl1 2.877(2) 1_565
Pb1 Cl1 2.877(2) 17_765
Pb1 Cl1 2.877(2) 3_755
Pb1 Cl1 2.877(2) 19_575
